data_7706645
loop_
_publ_author_name
'Jakubowski, Rafa\/l'
'Pecyna, Jacek'
'Ali, Muhammad O.'
'Pietrzak, Anna'
'Friedli, Andrienne C.'
'Kaszy\'nski, Piotr'

_publ_section_title
;
 Polar derivatives of
 [<i>closo</i>-1-CB<sub>9</sub>H<sub>10</sub>]<sup>-</sup> and
 [<i>closo</i>-1-CB<sub>11</sub>H<sub>12</sub>]<sup>-</sup> anions as high
 \D<i>\e</i> additives to a nematic host: a comparison of the
 CH<sub>2</sub>CH<sub>2</sub> and COO linking groups.
;
_journal_issue 10
_journal_name_full 'Dalton transactions (Cambridge, England : 2003)'
_journal_page_first 3671
_journal_page_last 3681
_journal_paper_doi 10.1039/d1dt00211b
_journal_volume 50
_journal_year 2021
_chemical_formula_moiety 'C22 H40 B11 N O2'
_chemical_formula_sum 'C22 H40 B11 N O2'
_chemical_formula_weight 469.46
_space_group_crystal_system monoclinic
_space_group_IT_number 14
_space_group_name_Hall '-P 2ybc'
_space_group_name_H-M_alt 'P 1 21/c 1'
_atom_sites_solution_hydrogens difmap
_atom_sites_solution_primary other
_audit_creation_method SHELXL-2018/1
_audit_update_record
;
2021-02-07 deposited with the CCDC.	2021-02-18 downloaded from the CCDC.
;
_cell_angle_alpha 90
_cell_angle_beta 94.2660(10)
_cell_angle_gamma 90
_cell_formula_units_Z 4
_cell_length_a 11.8514(2)
_cell_length_b 10.66470(10)
_cell_length_c 21.6459(3)
_cell_measurement_reflns_used 22816
_cell_measurement_temperature 100.2(5)
_cell_measurement_theta_max 78.6990
_cell_measurement_theta_min 4.0760
_cell_volume 2728.28(6)
_computing_cell_refinement 'CrysAlisPro 1.171.40.57a (Rigaku OD, 2019)'
_computing_data_collection 'CrysAlisPro 1.171.40.57a (Rigaku OD, 2019)'
_computing_data_reduction 'CrysAlisPro 1.171.40.57a (Rigaku OD, 2019)'
_computing_structure_refinement 'SHELXL-2018/1 (Sheldrick, 2018)'
_computing_structure_solution 'SHELXT 2014/5 (Sheldrick, 2014)'
_diffrn_ambient_temperature 100.2(5)
_diffrn_measured_fraction_theta_full 1.000
_diffrn_measured_fraction_theta_max 0.995
_diffrn_measurement_device_type 'XtaLAB Synergy, Dualflex, Pilatus 300K'
_diffrn_measurement_method '\w scans'
_diffrn_radiation_type CuK\a
_diffrn_radiation_wavelength 1.54184
_diffrn_reflns_av_R_equivalents 0.0267
_diffrn_reflns_av_unetI/netI 0.0179
_diffrn_reflns_Laue_measured_fraction_full 1.000
_diffrn_reflns_Laue_measured_fraction_max 0.995
_diffrn_reflns_limit_h_max 14
_diffrn_reflns_limit_h_min -14
_diffrn_reflns_limit_k_max 13
_diffrn_reflns_limit_k_min -13
_diffrn_reflns_limit_l_max 24
_diffrn_reflns_limit_l_min -26
_diffrn_reflns_number 31686
_diffrn_reflns_point_group_measured_fraction_full 1.000
_diffrn_reflns_point_group_measured_fraction_max 0.995
_diffrn_reflns_theta_full 67.684
_diffrn_reflns_theta_max 74.499
_diffrn_reflns_theta_min 3.740
_diffrn_source 'micro-focus sealed X-ray tube'
_exptl_absorpt_coefficient_mu 0.475
_exptl_absorpt_correction_T_max 1.000
_exptl_absorpt_correction_T_min 0.662
_exptl_absorpt_correction_type gaussian
_exptl_absorpt_process_details
;
CrysAlisPro 1.171.40.57a (Rigaku Oxford Diffraction, 2019)
Numerical absorption correction based on gaussian integration over
			a multifaceted crystal model
Empirical absorption correction using spherical harmonics,
 implemented in SCALE3 ABSPACK scaling algorithm.
;
_exptl_crystal_colour colorless
_exptl_crystal_density_diffrn 1.143
_exptl_crystal_description plate
_exptl_crystal_F_000 1000
_exptl_crystal_size_max 0.167
_exptl_crystal_size_mid 0.131
_exptl_crystal_size_min 0.108
_refine_diff_density_max 0.214
_refine_diff_density_min -0.263
_refine_diff_density_rms 0.039
_refine_ls_extinction_method none
_refine_ls_goodness_of_fit_ref 1.045
_refine_ls_hydrogen_treatment refall
_refine_ls_matrix_type full
_refine_ls_number_parameters 485
_refine_ls_number_reflns 5550
_refine_ls_number_restraints 0
_refine_ls_restrained_S_all 1.045
_refine_ls_R_factor_all 0.0359
_refine_ls_R_factor_gt 0.0336
_refine_ls_shift/su_max 0.001
_refine_ls_shift/su_mean 0.000
_refine_ls_structure_factor_coef Fsqd
_refine_ls_weighting_details 'w=1/[\s^2^(Fo^2^)+(0.0449P)^2^+0.7960P] where P=(Fo^2^+2Fc^2^)/3'
_refine_ls_weighting_scheme calc
_refine_ls_wR_factor_gt 0.0878
_refine_ls_wR_factor_ref 0.0898
_reflns_Friedel_coverage 0.000
_reflns_number_gt 5157
_reflns_number_total 5550
_reflns_threshold_expression 'I > 2\s(I)'
_cod_data_source_file d1dt00211b2.cif
_cod_data_source_block 1B_7_b
_cod_depositor_comments 'Adding full bibliography for 7706642--7706645.cif.'
_cod_original_sg_symbol_H-M 'P 21/c'
_cod_database_code 7706645
_shelx_shelxl_version_number 2018/1
_shelx_space_group_comment
;
The symmetry employed for this shelxl refinement is uniquely defined
by the following loop, which should always be used as a source of
symmetry information in preference to the above space-group names.
They are only intended as comments.
;
_oxdiff_exptl_absorpt_empirical_full_min 0.841
_oxdiff_exptl_absorpt_empirical_full_max 1.312
_oxdiff_exptl_absorpt_empirical_details
;
Empirical correction (ABSPACK) includes:
- Absorption correction using spherical harmonics
- Frame scaling
;

loop_
_space_group_symop_operation_xyz
'x, y, z'
'-x, y+1/2, -z+1/2'
'-x, -y, -z'
'x, -y-1/2, z-1/2'

loop_
_atom_site_label
_atom_site_type_symbol
_atom_site_fract_x
_atom_site_fract_y
_atom_site_fract_z
_atom_site_U_iso_or_equiv
_atom_site_adp_type
_atom_site_occupancy
_atom_site_site_symmetry_order
_atom_site_calc_flag
_atom_site_refinement_flags_posn
_atom_site_refinement_flags_adp
_atom_site_refinement_flags_occupancy
_atom_site_disorder_assembly
_atom_site_disorder_group
O19 O 0.85681(5) 0.83315(7) 0.36708(3) 0.01996(15) Uani 1 1 d . . . . .
O35 O -0.44078(6) 0.60408(7) 0.04628(3) 0.02346(16) Uani 1 1 d . . . . .
N13 N 0.52185(7) 0.82662(7) 0.30239(3) 0.01686(17) Uani 1 1 d . . . . .
C33 C -0.24568(8) 0.60372(9) 0.07165(4) 0.01847(19) Uani 1 1 d . . . . .
H33 H -0.2451(10) 0.5219(12) 0.0524(6) 0.023(3) Uiso 1 1 d . . . . .
C16 C 0.74689(8) 0.83750(9) 0.34800(4) 0.01734(19) Uani 1 1 d . . . . .
C29 C -0.14783(8) 0.77631(9) 0.12537(4) 0.01888(19) Uani 1 1 d . . . . .
C17 C 0.66270(8) 0.89693(9) 0.37926(4) 0.0198(2) Uani 1 1 d . . . . .
H17 H 0.6783(11) 0.9409(12) 0.4171(6) 0.028(3) Uiso 1 1 d . . . . .
C14 C 0.60428(8) 0.77256(10) 0.27121(4) 0.0205(2) Uani 1 1 d . . . . .
H14 H 0.5803(10) 0.7299(12) 0.2332(6) 0.024(3) Uiso 1 1 d . . . . .
C34 C -0.14733(8) 0.65864(9) 0.09691(4) 0.01895(19) Uani 1 1 d . . . . .
H34 H -0.0745(10) 0.6154(12) 0.0953(6) 0.024(3) Uiso 1 1 d . . . . .
C32 C -0.34874(8) 0.66618(9) 0.07393(4) 0.01819(19) Uani 1 1 d . . . . .
C31 C -0.35207(8) 0.78259(9) 0.10242(4) 0.0207(2) Uani 1 1 d . . . . .
H31 H -0.4241(11) 0.8270(12) 0.1039(6) 0.027(3) Uiso 1 1 d . . . . .
C15 C 0.71553(8) 0.77591(10) 0.29248(4) 0.0209(2) Uani 1 1 d . . . . .
H15 H 0.7736(11) 0.7352(13) 0.2698(6) 0.029(3) Uiso 1 1 d . . . . .
C18 C 0.55225(8) 0.88893(9) 0.35529(4) 0.01927(19) Uani 1 1 d . . . . .
H18 H 0.4916(10) 0.9271(12) 0.3760(6) 0.024(3) Uiso 1 1 d . . . . .
C22 C 1.02868(8) 0.72103(10) 0.46152(4) 0.0207(2) Uani 1 1 d . . . . .
H22A H 0.9997(10) 0.6654(12) 0.4274(6) 0.024(3) Uiso 1 1 d . . . . .
H22B H 0.9826(11) 0.7045(12) 0.4967(6) 0.029(3) Uiso 1 1 d . . . . .
C30 C -0.25139(8) 0.83632(9) 0.12789(4) 0.0208(2) Uani 1 1 d . . . . .
H30 H -0.2546(10) 0.9173(13) 0.1469(6) 0.027(3) Uiso 1 1 d . . . . .
C21 C 1.01454(8) 0.85745(9) 0.44142(4) 0.0200(2) Uani 1 1 d . . . . .
H21A H 1.0585(10) 0.8749(12) 0.4060(6) 0.023(3) Uiso 1 1 d . . . . .
H21B H 1.0446(10) 0.9125(12) 0.4762(6) 0.025(3) Uiso 1 1 d . . . . .
C2 C 0.13475(8) 0.77908(9) 0.22963(4) 0.01833(19) Uani 1 1 d . . . . .
C20 C 0.89328(8) 0.89555(10) 0.42452(4) 0.0213(2) Uani 1 1 d . . . . .
H20B H 0.8859(10) 0.9878(12) 0.4173(6) 0.024(3) Uiso 1 1 d . . . . .
H20 H 0.8440(10) 0.8694(12) 0.4564(6) 0.024(3) Uiso 1 1 d . . . . .
C25 C 1.29394(9) 0.52801(10) 0.52380(5) 0.0245(2) Uani 1 1 d . . . . .
H25A H 1.3380(11) 0.5332(13) 0.4860(6) 0.030(3) Uiso 1 1 d . . . . .
H25B H 1.3258(11) 0.5924(13) 0.5524(6) 0.029(3) Uiso 1 1 d . . . . .
C23 C 1.15194(8) 0.68972(10) 0.48075(4) 0.0209(2) Uani 1 1 d . . . . .
H23A H 1.1971(10) 0.7009(12) 0.4452(6) 0.026(3) Uiso 1 1 d . . . . .
H23B H 1.1824(11) 0.7517(12) 0.5133(6) 0.027(3) Uiso 1 1 d . . . . .
C27 C 0.00971(8) 0.75766(10) 0.20910(4) 0.0226(2) Uani 1 1 d . . . . .
H27B H 0.0000(10) 0.6661(13) 0.2000(6) 0.027(3) Uiso 1 1 d . . . . .
H27A H -0.0341(11) 0.7765(13) 0.2446(6) 0.031(3) Uiso 1 1 d . . . . .
C28 C -0.03791(8) 0.83243(10) 0.15253(5) 0.0225(2) Uani 1 1 d . . . . .
H28B H 0.0185(10) 0.8305(12) 0.1202(6) 0.025(3) Uiso 1 1 d . . . . .
H28A H -0.0502(11) 0.9205(13) 0.1645(6) 0.030(3) Uiso 1 1 d . . . . .
C24 C 1.17017(9) 0.55709(10) 0.50558(5) 0.0222(2) Uani 1 1 d . . . . .
H24A H 1.1405(10) 0.4964(13) 0.4743(6) 0.027(3) Uiso 1 1 d . . . . .
H24B H 1.1263(11) 0.5466(12) 0.5422(6) 0.026(3) Uiso 1 1 d . . . . .
C36 C -0.54317(9) 0.67428(11) 0.03642(5) 0.0263(2) Uani 1 1 d . . . . .
H36C H -0.5306(11) 0.7539(13) 0.0137(6) 0.029(3) Uiso 1 1 d . . . . .
H36B H -0.5952(11) 0.6197(13) 0.0112(6) 0.030(3) Uiso 1 1 d . . . . .
H36A H -0.5764(11) 0.6961(13) 0.0763(6) 0.029(3) Uiso 1 1 d . . . . .
C26 C 1.31087(11) 0.39976(11) 0.55396(5) 0.0307(2) Uani 1 1 d . . . . .
H26A H 1.2834(12) 0.3327(15) 0.5257(7) 0.040(4) Uiso 1 1 d . . . . .
H26C H 1.3932(13) 0.3836(14) 0.5659(7) 0.041(4) Uiso 1 1 d . . . . .
H26B H 1.2705(12) 0.3953(13) 0.5921(7) 0.037(4) Uiso 1 1 d . . . . .
B6 B 0.28815(9) 0.82322(10) 0.33017(5) 0.0177(2) Uani 1 1 d . . . . .
H6 H 0.3060(10) 0.8417(12) 0.3798(6) 0.026(3) Uiso 1 1 d . . . . .
B1 B 0.17795(9) 0.72198(10) 0.30174(5) 0.0191(2) Uani 1 1 d . . . . .
H1 H 0.1155(10) 0.6765(12) 0.3284(6) 0.025(3) Uiso 1 1 d . . . . .
B4 B 0.30442(9) 0.94251(10) 0.27333(5) 0.0180(2) Uani 1 1 d . . . . .
H4 H 0.3331(10) 1.0367(12) 0.2871(6) 0.027(3) Uiso 1 1 d . . . . .
B7 B 0.39648(9) 0.81193(10) 0.27850(5) 0.0171(2) Uani 1 1 d . . . . .
B5 B 0.16833(9) 0.88624(10) 0.28710(5) 0.0181(2) Uani 1 1 d . . . . .
H5 H 0.0990(10) 0.9411(12) 0.3051(6) 0.026(3) Uiso 1 1 d . . . . .
B11 B 0.32064(9) 0.67491(10) 0.29712(5) 0.0205(2) Uani 1 1 d . . . . .
H11 H 0.3627(11) 0.5980(13) 0.3254(6) 0.031(3) Uiso 1 1 d . . . . .
B3 B 0.20399(9) 0.91376(11) 0.21000(5) 0.0206(2) Uani 1 1 d . . . . .
H3 H 0.1572(11) 0.9840(13) 0.1828(6) 0.030(3) Uiso 1 1 d . . . . .
B8 B 0.34678(9) 0.86824(11) 0.20431(5) 0.0212(2) Uani 1 1 d . . . . .
H8 H 0.4031(11) 0.9145(12) 0.1732(6) 0.031(3) Uiso 1 1 d . . . . .
B12 B 0.22019(9) 0.64801(11) 0.23382(5) 0.0223(2) Uani 1 1 d . . . . .
H12 H 0.1812(11) 0.5584(13) 0.2207(6) 0.032(3) Uiso 1 1 d . . . . .
B10 B 0.35626(9) 0.70293(11) 0.21918(5) 0.0225(2) Uani 1 1 d . . . . .
H10 H 0.4179(11) 0.6433(13) 0.1963(6) 0.032(3) Uiso 1 1 d . . . . .
B9 B 0.23581(9) 0.76621(12) 0.17708(5) 0.0230(2) Uani 1 1 d . . . . .
H9 H 0.2089(11) 0.7458(12) 0.1288(6) 0.029(3) Uiso 1 1 d . . . . .

loop_
_atom_site_aniso_label
_atom_site_aniso_U_11
_atom_site_aniso_U_22
_atom_site_aniso_U_33
_atom_site_aniso_U_23
_atom_site_aniso_U_13
_atom_site_aniso_U_12
O19 0.0181(3) 0.0247(4) 0.0168(3) -0.0031(3) -0.0005(2) -0.0009(3)
O35 0.0182(3) 0.0220(4) 0.0294(4) -0.0015(3) -0.0030(3) -0.0006(3)
N13 0.0183(4) 0.0163(4) 0.0160(4) 0.0000(3) 0.0017(3) -0.0010(3)
C33 0.0221(5) 0.0167(5) 0.0167(4) 0.0004(3) 0.0022(3) 0.0009(4)
C16 0.0183(4) 0.0163(4) 0.0174(4) 0.0031(3) 0.0007(3) -0.0018(3)
C29 0.0203(5) 0.0198(5) 0.0166(4) 0.0022(4) 0.0013(3) -0.0008(4)
C17 0.0229(5) 0.0182(5) 0.0181(4) -0.0028(4) 0.0001(4) -0.0007(4)
C14 0.0204(5) 0.0243(5) 0.0168(4) -0.0033(4) 0.0024(3) -0.0011(4)
C34 0.0186(4) 0.0201(5) 0.0184(4) 0.0020(4) 0.0025(3) 0.0026(4)
C32 0.0184(4) 0.0201(5) 0.0160(4) 0.0027(3) 0.0006(3) -0.0021(4)
C31 0.0193(5) 0.0216(5) 0.0213(5) 0.0001(4) 0.0022(4) 0.0039(4)
C15 0.0194(5) 0.0254(5) 0.0182(4) -0.0028(4) 0.0037(4) -0.0003(4)
C18 0.0215(5) 0.0171(5) 0.0193(4) -0.0021(4) 0.0019(4) 0.0010(4)
C22 0.0211(5) 0.0229(5) 0.0181(4) 0.0008(4) 0.0018(4) -0.0043(4)
C30 0.0233(5) 0.0190(5) 0.0200(4) -0.0022(4) 0.0007(4) 0.0018(4)
C21 0.0200(5) 0.0218(5) 0.0179(4) -0.0011(4) -0.0004(4) -0.0031(4)
C2 0.0181(4) 0.0211(5) 0.0160(4) -0.0009(4) 0.0022(3) -0.0021(4)
C20 0.0219(5) 0.0247(5) 0.0170(4) -0.0039(4) -0.0010(4) -0.0015(4)
C25 0.0291(5) 0.0215(5) 0.0229(5) 0.0025(4) 0.0019(4) 0.0004(4)
C23 0.0228(5) 0.0219(5) 0.0178(4) 0.0027(4) 0.0004(4) -0.0038(4)
C27 0.0180(5) 0.0303(6) 0.0196(5) 0.0009(4) 0.0015(4) -0.0041(4)
C28 0.0208(5) 0.0214(5) 0.0249(5) 0.0002(4) -0.0014(4) -0.0019(4)
C24 0.0266(5) 0.0204(5) 0.0200(5) 0.0011(4) 0.0038(4) -0.0032(4)
C36 0.0174(5) 0.0296(6) 0.0315(5) 0.0006(4) -0.0021(4) 0.0009(4)
C26 0.0407(6) 0.0237(6) 0.0280(5) 0.0039(4) 0.0045(5) 0.0057(5)
B6 0.0198(5) 0.0184(5) 0.0149(5) 0.0001(4) 0.0026(4) -0.0014(4)
B1 0.0203(5) 0.0193(5) 0.0178(5) 0.0015(4) 0.0017(4) -0.0025(4)
B4 0.0195(5) 0.0165(5) 0.0180(5) 0.0016(4) 0.0015(4) -0.0013(4)
B7 0.0177(5) 0.0174(5) 0.0164(5) -0.0012(4) 0.0018(4) -0.0009(4)
B5 0.0185(5) 0.0184(5) 0.0177(5) -0.0009(4) 0.0024(4) -0.0008(4)
B11 0.0207(5) 0.0160(5) 0.0245(5) -0.0004(4) 0.0001(4) -0.0015(4)
B3 0.0197(5) 0.0241(6) 0.0181(5) 0.0045(4) 0.0011(4) -0.0034(4)
B8 0.0189(5) 0.0295(6) 0.0154(5) 0.0004(4) 0.0019(4) -0.0036(4)
B12 0.0204(5) 0.0203(5) 0.0263(5) -0.0067(4) 0.0013(4) -0.0016(4)
B10 0.0196(5) 0.0249(6) 0.0231(5) -0.0094(4) 0.0024(4) -0.0011(4)
B9 0.0193(5) 0.0334(6) 0.0166(5) -0.0048(4) 0.0029(4) -0.0034(5)

loop_
_atom_type_symbol
_atom_type_description
_atom_type_scat_dispersion_real
_atom_type_scat_dispersion_imag
_atom_type_scat_source
C C 0.0181 0.0091 'International Tables Vol C Tables 4.2.6.8 and 6.1.1.4'
H H 0.0000 0.0000 'International Tables Vol C Tables 4.2.6.8 and 6.1.1.4'
B B 0.0090 0.0039 'International Tables Vol C Tables 4.2.6.8 and 6.1.1.4'
N N 0.0311 0.0180 'International Tables Vol C Tables 4.2.6.8 and 6.1.1.4'
O O 0.0492 0.0322 'International Tables Vol C Tables 4.2.6.8 and 6.1.1.4'

loop_
_geom_angle_atom_site_label_1
_geom_angle_atom_site_label_2
_geom_angle_atom_site_label_3
_geom_angle
_geom_angle_site_symmetry_1
_geom_angle_site_symmetry_3
_geom_angle_publ_flag
C16 O19 C20 118.09(7) . . ?
C32 O35 C36 116.77(8) . . ?
C18 N13 C14 118.34(8) . . ?
C18 N13 B7 121.57(8) . . ?
C14 N13 B7 120.04(8) . . ?
C34 C33 C32 119.93(9) . . ?
C34 C33 H33 121.3(7) . . ?
C32 C33 H33 118.7(7) . . ?
O19 C16 C15 116.13(8) . . ?
O19 C16 C17 125.43(8) . . ?
C15 C16 C17 118.43(9) . . ?
C30 C29 C34 117.62(9) . . ?
C30 C29 C28 122.73(9) . . ?
C34 C29 C28 119.65(9) . . ?
C18 C17 C16 118.88(9) . . ?
C18 C17 H17 118.4(8) . . ?
C16 C17 H17 122.7(8) . . ?
N13 C14 C15 122.31(9) . . ?
N13 C14 H14 116.6(7) . . ?
C15 C14 H14 121.1(7) . . ?
C33 C34 C29 121.61(9) . . ?
C33 C34 H34 120.3(7) . . ?
C29 C34 H34 118.1(7) . . ?
O35 C32 C31 125.21(9) . . ?
O35 C32 C33 115.02(9) . . ?
C31 C32 C33 119.77(9) . . ?
C32 C31 C30 119.32(9) . . ?
C32 C31 H31 120.1(8) . . ?
C30 C31 H31 120.6(8) . . ?
C14 C15 C16 119.46(9) . . ?
C14 C15 H15 121.2(8) . . ?
C16 C15 H15 119.4(8) . . ?
N13 C18 C17 122.52(9) . . ?
N13 C18 H18 116.1(7) . . ?
C17 C18 H18 121.3(7) . . ?
C21 C22 C23 111.68(8) . . ?
C21 C22 H22A 109.6(7) . . ?
C23 C22 H22A 110.1(7) . . ?
C21 C22 H22B 109.6(8) . . ?
C23 C22 H22B 108.9(7) . . ?
H22A C22 H22B 106.7(10) . . ?
C29 C30 C31 121.73(9) . . ?
C29 C30 H30 119.7(7) . . ?
C31 C30 H30 118.6(7) . . ?
C20 C21 C22 114.07(8) . . ?
C20 C21 H21A 108.2(7) . . ?
C22 C21 H21A 110.6(7) . . ?
C20 C21 H21B 107.7(7) . . ?
C22 C21 H21B 108.7(7) . . ?
H21A C21 H21B 107.4(10) . . ?
C27 C2 B5 118.50(8) . . ?
C27 C2 B1 115.29(7) . . ?
B5 C2 B1 62.59(6) . . ?
C27 C2 B9 120.19(7) . . ?
B5 C2 B9 113.47(7) . . ?
B1 C2 B9 113.46(7) . . ?
C27 C2 B3 121.38(8) . . ?
B5 C2 B3 62.23(6) . . ?
B1 C2 B3 113.85(7) . . ?
B9 C2 B3 62.29(6) . . ?
C27 C2 B12 116.48(8) . . ?
B5 C2 B12 113.49(7) . . ?
B1 C2 B12 62.01(6) . . ?
B9 C2 B12 62.25(7) . . ?
B3 C2 B12 113.59(7) . . ?
O19 C20 C21 107.58(8) . . ?
O19 C20 H20B 107.5(7) . . ?
C21 C20 H20B 111.9(7) . . ?
O19 C20 H20 108.6(7) . . ?
C21 C20 H20 111.1(7) . . ?
H20B C20 H20 110.0(10) . . ?
C24 C25 C26 112.82(9) . . ?
C24 C25 H25A 109.1(7) . . ?
C26 C25 H25A 109.8(8) . . ?
C24 C25 H25B 109.8(8) . . ?
C26 C25 H25B 109.1(8) . . ?
H25A C25 H25B 106.0(11) . . ?
C24 C23 C22 114.04(8) . . ?
C24 C23 H23A 108.7(8) . . ?
C22 C23 H23A 109.1(7) . . ?
C24 C23 H23B 109.0(7) . . ?
C22 C23 H23B 109.4(7) . . ?
H23A C23 H23B 106.4(10) . . ?
C2 C27 C28 116.41(8) . . ?
C2 C27 H27B 107.3(7) . . ?
C28 C27 H27B 108.7(7) . . ?
C2 C27 H27A 107.4(8) . . ?
C28 C27 H27A 109.6(8) . . ?
H27B C27 H27A 107.1(11) . . ?
C29 C28 C27 111.10(8) . . ?
C29 C28 H28B 108.7(7) . . ?
C27 C28 H28B 108.7(7) . . ?
C29 C28 H28A 109.8(8) . . ?
C27 C28 H28A 109.7(8) . . ?
H28B C28 H28A 108.7(10) . . ?
C25 C24 C23 112.92(8) . . ?
C25 C24 H24A 109.5(7) . . ?
C23 C24 H24A 109.5(8) . . ?
C25 C24 H24B 108.9(7) . . ?
C23 C24 H24B 108.7(7) . . ?
H24A C24 H24B 107.3(10) . . ?
O35 C36 H36C 111.3(7) . . ?
O35 C36 H36B 105.3(8) . . ?
H36C C36 H36B 109.9(10) . . ?
O35 C36 H36A 112.1(7) . . ?
H36C C36 H36A 108.0(11) . . ?
H36B C36 H36A 110.2(11) . . ?
C25 C26 H26A 111.1(9) . . ?
C25 C26 H26C 111.0(9) . . ?
H26A C26 H26C 107.9(12) . . ?
C25 C26 H26B 110.2(8) . . ?
H26A C26 H26B 109.1(12) . . ?
H26C C26 H26B 107.4(11) . . ?
B7 B6 B1 106.87(7) . . ?
B7 B6 B5 106.51(7) . . ?
B1 B6 B5 60.44(6) . . ?
B7 B6 B11 59.94(6) . . ?
B1 B6 B11 59.79(6) . . ?
B5 B6 B11 108.22(7) . . ?
B7 B6 B4 59.56(6) . . ?
B1 B6 B4 108.00(7) . . ?
B5 B6 B4 59.47(6) . . ?
B11 B6 B4 108.42(7) . . ?
B7 B6 H6 122.4(6) . . ?
B1 B6 H6 122.2(7) . . ?
B5 B6 H6 122.4(6) . . ?
B11 B6 H6 121.2(7) . . ?
B4 B6 H6 121.5(7) . . ?
C2 B1 B6 105.20(7) . . ?
C2 B1 B12 59.19(6) . . ?
B6 B1 B12 108.26(7) . . ?
C2 B1 B11 105.67(7) . . ?
B6 B1 B11 60.68(6) . . ?
B12 B1 B11 59.88(6) . . ?
C2 B1 B5 58.61(6) . . ?
B6 B1 B5 59.86(6) . . ?
B12 B1 B5 107.95(7) . . ?
B11 B1 B5 108.47(7) . . ?
C2 B1 H1 118.2(6) . . ?
B6 B1 H1 127.0(6) . . ?
B12 B1 H1 119.2(7) . . ?
B11 B1 H1 126.4(7) . . ?
B5 B1 H1 119.7(7) . . ?
B5 B4 B7 106.78(7) . . ?
B5 B4 B3 60.21(6) . . ?
B7 B4 B3 106.75(8) . . ?
B5 B4 B6 59.76(6) . . ?
B7 B4 B6 59.61(6) . . ?
B3 B4 B6 107.93(7) . . ?
B5 B4 B8 107.81(7) . . ?
B7 B4 B8 59.70(6) . . ?
B3 B4 B8 59.59(6) . . ?
B6 B4 B8 108.03(8) . . ?
B5 B4 H4 122.3(7) . . ?
B7 B4 H4 121.9(7) . . ?
B3 B4 H4 123.1(6) . . ?
B6 B4 H4 120.8(6) . . ?
B8 B4 H4 122.1(7) . . ?
N13 B7 B4 121.01(8) . . ?
N13 B7 B6 120.46(8) . . ?
B4 B7 B6 60.83(6) . . ?
N13 B7 B10 120.65(8) . . ?
B4 B7 B10 109.86(8) . . ?
B6 B7 B10 109.53(7) . . ?
N13 B7 B8 121.02(8) . . ?
B4 B7 B8 60.92(6) . . ?
B6 B7 B8 109.98(7) . . ?
B10 B7 B8 60.82(7) . . ?
N13 B7 B11 119.84(8) . . ?
B4 B7 B11 109.99(7) . . ?
B6 B7 B11 60.62(6) . . ?
B10 B7 B11 60.75(6) . . ?
B8 B7 B11 110.13(8) . . ?
C2 B5 B4 105.64(7) . . ?
C2 B5 B6 105.22(7) . . ?
B4 B5 B6 60.77(6) . . ?
C2 B5 B3 59.13(6) . . ?
B4 B5 B3 60.09(6) . . ?
B6 B5 B3 108.64(7) . . ?
C2 B5 B1 58.80(6) . . ?
B4 B5 B1 108.46(8) . . ?
B6 B5 B1 59.70(6) . . ?
B3 B5 B1 108.23(8) . . ?
C2 B5 H5 118.1(6) . . ?
B4 B5 H5 126.3(7) . . ?
B6 B5 H5 127.2(6) . . ?
B3 B5 H5 118.6(6) . . ?
B1 B5 H5 119.9(7) . . ?
B12 B11 B1 60.04(6) . . ?
B12 B11 B7 106.26(8) . . ?
B1 B11 B7 106.29(8) . . ?
B12 B11 B6 107.48(8) . . ?
B1 B11 B6 59.54(6) . . ?
B7 B11 B6 59.44(6) . . ?
B12 B11 B10 59.40(6) . . ?
B1 B11 B10 107.33(8) . . ?
B7 B11 B10 59.44(6) . . ?
B6 B11 B10 107.54(8) . . ?
B12 B11 H11 123.5(7) . . ?
B1 B11 H11 124.4(7) . . ?
B7 B11 H11 121.0(7) . . ?
B6 B11 H11 122.0(7) . . ?
B10 B11 H11 120.7(7) . . ?
C2 B3 B8 105.27(8) . . ?
C2 B3 B4 104.95(7) . . ?
B8 B3 B4 60.80(6) . . ?
C2 B3 B5 58.64(6) . . ?
B8 B3 B5 108.36(7) . . ?
B4 B3 B5 59.70(6) . . ?
C2 B3 B9 58.71(6) . . ?
B8 B3 B9 59.90(6) . . ?
B4 B3 B9 108.20(8) . . ?
B5 B3 B9 107.61(8) . . ?
C2 B3 H3 118.5(7) . . ?
B8 B3 H3 127.3(7) . . ?
B4 B3 H3 126.1(7) . . ?
B5 B3 H3 118.6(7) . . ?
B9 B3 H3 120.7(7) . . ?
B7 B8 B3 106.51(7) . . ?
B7 B8 B9 106.34(8) . . ?
B3 B8 B9 60.21(6) . . ?
B7 B8 B10 59.52(6) . . ?
B3 B8 B10 107.69(8) . . ?
B9 B8 B10 59.45(7) . . ?
B7 B8 B4 59.37(6) . . ?
B3 B8 B4 59.61(6) . . ?
B9 B8 B4 107.51(7) . . ?
B10 B8 B4 107.58(7) . . ?
B7 B8 H8 122.0(7) . . ?
B3 B8 H8 123.1(7) . . ?
B9 B8 H8 122.7(7) . . ?
B10 B8 H8 121.2(7) . . ?
B4 B8 H8 122.1(7) . . ?
C2 B12 B10 105.20(8) . . ?
C2 B12 B11 105.52(7) . . ?
B10 B12 B11 60.98(6) . . ?
C2 B12 B1 58.80(6) . . ?
B10 B12 B1 108.61(8) . . ?
B11 B12 B1 60.08(6) . . ?
C2 B12 B9 58.68(6) . . ?
B10 B12 B9 59.87(7) . . ?
B11 B12 B9 108.72(8) . . ?
B1 B12 B9 107.90(8) . . ?
C2 B12 H12 117.5(7) . . ?
B10 B12 H12 128.2(7) . . ?
B11 B12 H12 126.2(7) . . ?
B1 B12 H12 117.8(7) . . ?
B9 B12 H12 120.4(7) . . ?
B12 B10 B9 60.42(6) . . ?
B12 B10 B7 106.72(8) . . ?
B9 B10 B7 106.64(8) . . ?
B12 B10 B8 108.19(8) . . ?
B9 B10 B8 59.70(7) . . ?
B7 B10 B8 59.66(6) . . ?
B12 B10 B11 59.62(6) . . ?
B9 B10 B11 108.09(8) . . ?
B7 B10 B11 59.81(6) . . ?
B8 B10 B11 108.44(7) . . ?
B12 B10 H10 121.9(7) . . ?
B9 B10 H10 121.3(7) . . ?
B7 B10 H10 123.2(7) . . ?
B8 B10 H10 121.1(7) . . ?
B11 B10 H10 122.1(7) . . ?
C2 B9 B10 105.37(8) . . ?
C2 B9 B8 105.50(7) . . ?
B10 B9 B8 60.85(6) . . ?
C2 B9 B12 59.07(6) . . ?
B10 B9 B12 59.71(7) . . ?
B8 B9 B12 108.54(8) . . ?
C2 B9 B3 59.01(6) . . ?
B10 B9 B3 108.54(8) . . ?
B8 B9 B3 59.89(6) . . ?
B12 B9 B3 108.31(7) . . ?
C2 B9 H9 118.8(7) . . ?
B10 B9 H9 125.7(7) . . ?
B8 B9 H9 126.6(7) . . ?
B12 B9 H9 118.8(7) . . ?
B3 B9 H9 120.3(7) . . ?

loop_
_geom_bond_atom_site_label_1
_geom_bond_atom_site_label_2
_geom_bond_distance
_geom_bond_site_symmetry_2
_geom_bond_publ_flag
O19 C16 1.3378(11) . ?
O19 C20 1.4475(11) . ?
O35 C32 1.3746(11) . ?
O35 C36 1.4283(12) . ?
N13 C18 1.3496(12) . ?
N13 C14 1.3566(12) . ?
N13 B7 1.5444(12) . ?
C33 C34 1.3804(13) . ?
C33 C32 1.3954(13) . ?
C33 H33 0.967(13) . ?
C16 C15 1.3956(13) . ?
C16 C17 1.3984(13) . ?
C29 C30 1.3889(14) . ?
C29 C34 1.3982(14) . ?
C29 C28 1.5123(13) . ?
C17 C18 1.3744(13) . ?
C17 H17 0.949(14) . ?
C14 C15 1.3643(13) . ?
C14 H14 0.964(13) . ?
C34 H34 0.981(13) . ?
C32 C31 1.3880(14) . ?
C31 C30 1.3993(14) . ?
C31 H31 0.979(13) . ?
C15 H15 0.977(13) . ?
C18 H18 0.965(13) . ?
C22 C21 1.5242(14) . ?
C22 C23 1.5260(13) . ?
C22 H22A 0.988(13) . ?
C22 H22B 0.986(13) . ?
C30 H30 0.959(13) . ?
C21 C20 1.5121(13) . ?
C21 H21A 0.976(13) . ?
C21 H21B 1.000(13) . ?
C2 C27 1.5322(13) . ?
C2 B5 1.7141(14) . ?
C2 B1 1.7175(14) . ?
C2 B9 1.7175(14) . ?
C2 B3 1.7230(14) . ?
C2 B12 1.7245(15) . ?
C20 H20B 0.999(13) . ?
C20 H20 0.977(13) . ?
C25 C24 1.5222(14) . ?
C25 C26 1.5223(14) . ?
C25 H25A 1.004(13) . ?
C25 H25B 0.981(14) . ?
C23 C24 1.5228(14) . ?
C23 H23A 0.977(13) . ?
C23 H23B 1.013(13) . ?
C27 C28 1.5331(14) . ?
C27 H27B 1.001(13) . ?
C27 H27A 0.979(14) . ?
C28 H28B 1.003(13) . ?
C28 H28A 0.988(14) . ?
C24 H24A 0.983(13) . ?
C24 H24B 0.986(13) . ?
C36 H36C 0.998(14) . ?
C36 H36B 0.983(14) . ?
C36 H36A 1.003(14) . ?
C26 H26A 0.981(15) . ?
C26 H26C 1.006(15) . ?
C26 H26B 0.986(15) . ?
B6 B7 1.7685(14) . ?
B6 B1 1.7693(15) . ?
B6 B5 1.7722(15) . ?
B6 B11 1.7897(15) . ?
B6 B4 1.7901(15) . ?
B6 H6 1.098(12) . ?
B1 B12 1.7731(15) . ?
B1 B11 1.7738(15) . ?
B1 B5 1.7824(15) . ?
B1 H1 1.086(12) . ?
B4 B5 1.7669(15) . ?
B4 B7 1.7675(15) . ?
B4 B3 1.7740(15) . ?
B4 B8 1.7952(15) . ?
B4 H4 1.095(13) . ?
B7 B10 1.7710(15) . ?
B7 B8 1.7736(15) . ?
B7 B11 1.7775(15) . ?
B5 B3 1.7761(15) . ?
B5 H5 1.103(12) . ?
B11 B12 1.7703(16) . ?
B11 B10 1.7944(16) . ?
B11 H11 1.119(13) . ?
B3 B8 1.7736(16) . ?
B3 B9 1.7794(17) . ?
B3 H3 1.080(13) . ?
B8 B9 1.7737(16) . ?
B8 B10 1.7942(17) . ?
B8 H8 1.100(13) . ?
B12 B10 1.7664(16) . ?
B12 B9 1.7792(17) . ?
B12 H12 1.090(14) . ?
B10 B9 1.7693(16) . ?
B10 H10 1.113(14) . ?
B9 H9 1.091(13) . ?

loop_
_geom_torsion_atom_site_label_1
_geom_torsion_atom_site_label_2
_geom_torsion_atom_site_label_3
_geom_torsion_atom_site_label_4
_geom_torsion
_geom_torsion_site_symmetry_1
_geom_torsion_site_symmetry_2
_geom_torsion_site_symmetry_3
_geom_torsion_site_symmetry_4
_geom_torsion_publ_flag
C20 O19 C16 C15 -179.89(8) . . . . ?
C20 O19 C16 C17 -0.55(14) . . . . ?
O19 C16 C17 C18 -177.20(9) . . . . ?
C15 C16 C17 C18 2.12(14) . . . . ?
C18 N13 C14 C15 2.06(14) . . . . ?
B7 N13 C14 C15 -175.69(9) . . . . ?
C32 C33 C34 C29 0.31(14) . . . . ?
C30 C29 C34 C33 0.49(14) . . . . ?
C28 C29 C34 C33 179.82(9) . . . . ?
C36 O35 C32 C31 11.86(13) . . . . ?
C36 O35 C32 C33 -167.76(8) . . . . ?
C34 C33 C32 O35 178.71(8) . . . . ?
C34 C33 C32 C31 -0.93(14) . . . . ?
O35 C32 C31 C30 -178.88(9) . . . . ?
C33 C32 C31 C30 0.73(14) . . . . ?
N13 C14 C15 C16 -0.43(15) . . . . ?
O19 C16 C15 C14 177.71(9) . . . . ?
C17 C16 C15 C14 -1.67(14) . . . . ?
C14 N13 C18 C17 -1.57(14) . . . . ?
B7 N13 C18 C17 176.14(9) . . . . ?
C16 C17 C18 N13 -0.51(15) . . . . ?
C34 C29 C30 C31 -0.70(14) . . . . ?
C28 C29 C30 C31 179.99(9) . . . . ?
C32 C31 C30 C29 0.09(15) . . . . ?
C23 C22 C21 C20 -177.43(8) . . . . ?
C16 O19 C20 C21 169.92(8) . . . . ?
C22 C21 C20 O19 -70.02(10) . . . . ?
C21 C22 C23 C24 175.96(8) . . . . ?
B5 C2 C27 C28 95.27(10) . . . . ?
B1 C2 C27 C28 166.43(8) . . . . ?
B9 C2 C27 C28 -51.90(13) . . . . ?
B3 C2 C27 C28 22.12(13) . . . . ?
B12 C2 C27 C28 -123.72(10) . . . . ?
C30 C29 C28 C27 111.50(11) . . . . ?
C34 C29 C28 C27 -67.80(11) . . . . ?
C2 C27 C28 C29 162.80(8) . . . . ?
C26 C25 C24 C23 174.84(9) . . . . ?
C22 C23 C24 C25 179.44(8) . . . . ?
C27 C2 B1 B6 -149.63(8) . . . . ?
B5 C2 B1 B6 -39.17(7) . . . . ?
B9 C2 B1 B6 66.13(10) . . . . ?
B3 C2 B1 B6 -2.62(10) . . . . ?
B12 C2 B1 B6 102.48(8) . . . . ?
C27 C2 B1 B12 107.90(9) . . . . ?
B5 C2 B1 B12 -141.65(8) . . . . ?
B9 C2 B1 B12 -36.35(8) . . . . ?
B3 C2 B1 B12 -105.10(8) . . . . ?
C27 C2 B1 B11 147.17(8) . . . . ?
B5 C2 B1 B11 -102.37(8) . . . . ?
B9 C2 B1 B11 2.93(10) . . . . ?
B3 C2 B1 B11 -65.82(10) . . . . ?
B12 C2 B1 B11 39.28(7) . . . . ?
C27 C2 B1 B5 -110.46(9) . . . . ?
B9 C2 B1 B5 105.30(8) . . . . ?
B3 C2 B1 B5 36.55(7) . . . . ?
B12 C2 B1 B5 141.65(8) . . . . ?
B7 B6 B1 C2 -61.18(9) . . . . ?
B5 B6 B1 C2 38.57(7) . . . . ?
B11 B6 B1 C2 -99.70(8) . . . . ?
B4 B6 B1 C2 1.56(10) . . . . ?
B7 B6 B1 B12 0.84(10) . . . . ?
B5 B6 B1 B12 100.58(8) . . . . ?
B11 B6 B1 B12 -37.69(7) . . . . ?
B4 B6 B1 B12 63.57(9) . . . . ?
B7 B6 B1 B11 38.52(7) . . . . ?
B5 B6 B1 B11 138.27(8) . . . . ?
B4 B6 B1 B11 101.25(8) . . . . ?
B7 B6 B1 B5 -99.75(8) . . . . ?
B11 B6 B1 B5 -138.27(8) . . . . ?
B4 B6 B1 B5 -37.02(7) . . . . ?
B7 B6 B4 B5 136.82(8) . . . . ?
B1 B6 B4 B5 37.44(7) . . . . ?
B11 B6 B4 B5 100.73(8) . . . . ?
B1 B6 B4 B7 -99.38(8) . . . . ?
B5 B6 B4 B7 -136.82(8) . . . . ?
B11 B6 B4 B7 -36.09(7) . . . . ?
B7 B6 B4 B3 99.29(8) . . . . ?
B1 B6 B4 B3 -0.09(10) . . . . ?
B5 B6 B4 B3 -37.53(7) . . . . ?
B11 B6 B4 B3 63.20(9) . . . . ?
B7 B6 B4 B8 36.31(7) . . . . ?
B1 B6 B4 B8 -63.07(9) . . . . ?
B5 B6 B4 B8 -100.51(8) . . . . ?
B11 B6 B4 B8 0.22(10) . . . . ?
C18 N13 B7 B4 48.97(12) . . . . ?
C14 N13 B7 B4 -133.36(9) . . . . ?
C18 N13 B7 B6 -23.20(13) . . . . ?
C14 N13 B7 B6 154.48(9) . . . . ?
C18 N13 B7 B10 -166.26(9) . . . . ?
C14 N13 B7 B10 11.41(13) . . . . ?
C18 N13 B7 B8 121.50(10) . . . . ?
C14 N13 B7 B8 -60.83(12) . . . . ?
C18 N13 B7 B11 -94.61(11) . . . . ?
C14 N13 B7 B11 83.06(11) . . . . ?
B5 B4 B7 N13 -148.12(8) . . . . ?
B3 B4 B7 N13 148.70(8) . . . . ?
B6 B4 B7 N13 -109.99(9) . . . . ?
B8 B4 B7 N13 110.71(9) . . . . ?
B5 B4 B7 B6 -38.13(7) . . . . ?
B3 B4 B7 B6 -101.31(8) . . . . ?
B8 B4 B7 B6 -139.30(8) . . . . ?
B5 B4 B7 B10 63.73(9) . . . . ?
B3 B4 B7 B10 0.55(10) . . . . ?
B6 B4 B7 B10 101.86(8) . . . . ?
B8 B4 B7 B10 -37.44(7) . . . . ?
B5 B4 B7 B8 101.17(8) . . . . ?
B3 B4 B7 B8 37.99(7) . . . . ?
B6 B4 B7 B8 139.30(8) . . . . ?
B5 B4 B7 B11 -1.35(10) . . . . ?
B3 B4 B7 B11 -64.53(9) . . . . ?
B6 B4 B7 B11 36.78(7) . . . . ?
B8 B4 B7 B11 -102.52(8) . . . . ?
B1 B6 B7 N13 -147.81(8) . . . . ?
B5 B6 B7 N13 148.80(8) . . . . ?
B11 B6 B7 N13 -109.36(10) . . . . ?
B4 B6 B7 N13 110.87(9) . . . . ?
B1 B6 B7 B4 101.33(8) . . . . ?
B5 B6 B7 B4 37.93(7) . . . . ?
B11 B6 B7 B4 139.78(8) . . . . ?
B1 B6 B7 B10 -1.08(10) . . . . ?
B5 B6 B7 B10 -64.47(9) . . . . ?
B11 B6 B7 B10 37.38(7) . . . . ?
B4 B6 B7 B10 -102.40(8) . . . . ?
B1 B6 B7 B8 64.00(9) . . . . ?
B5 B6 B7 B8 0.60(10) . . . . ?
B11 B6 B7 B8 102.45(8) . . . . ?
B4 B6 B7 B8 -37.33(7) . . . . ?
B1 B6 B7 B11 -38.45(7) . . . . ?
B5 B6 B7 B11 -101.84(8) . . . . ?
B4 B6 B7 B11 -139.78(8) . . . . ?
C27 C2 B5 B4 -152.17(8) . . . . ?
B1 C2 B5 B4 102.40(8) . . . . ?
B9 C2 B5 B4 -2.89(10) . . . . ?
B3 C2 B5 B4 -39.60(7) . . . . ?
B12 C2 B5 B4 65.72(9) . . . . ?
C27 C2 B5 B6 144.53(8) . . . . ?
B1 C2 B5 B6 39.10(7) . . . . ?
B9 C2 B5 B6 -66.19(9) . . . . ?
B3 C2 B5 B6 -102.90(8) . . . . ?
B12 C2 B5 B6 2.42(10) . . . . ?
C27 C2 B5 B3 -112.57(9) . . . . ?
B1 C2 B5 B3 142.00(8) . . . . ?
B9 C2 B5 B3 36.71(8) . . . . ?
B12 C2 B5 B3 105.32(8) . . . . ?
C27 C2 B5 B1 105.43(9) . . . . ?
B9 C2 B5 B1 -105.29(9) . . . . ?
B3 C2 B5 B1 -142.00(8) . . . . ?
B12 C2 B5 B1 -36.69(7) . . . . ?
B7 B4 B5 C2 -60.90(9) . . . . ?
B3 B4 B5 C2 39.14(7) . . . . ?
B6 B4 B5 C2 -98.96(8) . . . . ?
B8 B4 B5 C2 1.93(10) . . . . ?
B7 B4 B5 B6 38.06(7) . . . . ?
B3 B4 B5 B6 138.10(8) . . . . ?
B8 B4 B5 B6 100.90(8) . . . . ?
B7 B4 B5 B3 -100.04(8) . . . . ?
B6 B4 B5 B3 -138.10(8) . . . . ?
B8 B4 B5 B3 -37.20(7) . . . . ?
B7 B4 B5 B1 0.83(9) . . . . ?
B3 B4 B5 B1 100.87(8) . . . . ?
B6 B4 B5 B1 -37.23(7) . . . . ?
B8 B4 B5 B1 63.66(9) . . . . ?
B7 B6 B5 C2 61.69(9) . . . . ?
B1 B6 B5 C2 -38.67(7) . . . . ?
B11 B6 B5 C2 -1.40(9) . . . . ?
B4 B6 B5 C2 99.67(8) . . . . ?
B7 B6 B5 B4 -37.97(7) . . . . ?
B1 B6 B5 B4 -138.34(8) . . . . ?
B11 B6 B5 B4 -101.07(8) . . . . ?
B7 B6 B5 B3 -0.32(10) . . . . ?
B1 B6 B5 B3 -100.68(8) . . . . ?
B11 B6 B5 B3 -63.41(9) . . . . ?
B4 B6 B5 B3 37.66(7) . . . . ?
B7 B6 B5 B1 100.36(8) . . . . ?
B11 B6 B5 B1 37.27(7) . . . . ?
B4 B6 B5 B1 138.34(8) . . . . ?
B6 B1 B5 C2 135.18(7) . . . . ?
B12 B1 B5 C2 34.07(7) . . . . ?
B11 B1 B5 C2 97.46(8) . . . . ?
C2 B1 B5 B4 -97.48(8) . . . . ?
B6 B1 B5 B4 37.70(7) . . . . ?
B12 B1 B5 B4 -63.41(9) . . . . ?
B11 B1 B5 B4 -0.02(10) . . . . ?
C2 B1 B5 B6 -135.18(7) . . . . ?
B12 B1 B5 B6 -101.12(8) . . . . ?
B11 B1 B5 B6 -37.72(7) . . . . ?
C2 B1 B5 B3 -33.80(7) . . . . ?
B6 B1 B5 B3 101.38(8) . . . . ?
B12 B1 B5 B3 0.26(10) . . . . ?
B11 B1 B5 B3 63.65(9) . . . . ?
C2 B1 B11 B12 -38.94(7) . . . . ?
B6 B1 B11 B12 -137.84(8) . . . . ?
B5 B1 B11 B12 -100.48(8) . . . . ?
C2 B1 B11 B7 60.75(9) . . . . ?
B6 B1 B11 B7 -38.15(7) . . . . ?
B12 B1 B11 B7 99.69(8) . . . . ?
B5 B1 B11 B7 -0.79(10) . . . . ?
C2 B1 B11 B6 98.90(8) . . . . ?
B12 B1 B11 B6 137.84(8) . . . . ?
B5 B1 B11 B6 37.37(7) . . . . ?
C2 B1 B11 B10 -1.63(10) . . . . ?
B6 B1 B11 B10 -100.53(8) . . . . ?
B12 B1 B11 B10 37.31(7) . . . . ?
B5 B1 B11 B10 -63.16(9) . . . . ?
N13 B7 B11 B12 -148.64(8) . . . . ?
B4 B7 B11 B12 64.15(9) . . . . ?
B6 B7 B11 B12 101.02(8) . . . . ?
B10 B7 B11 B12 -38.01(7) . . . . ?
B8 B7 B11 B12 -1.18(10) . . . . ?
N13 B7 B11 B1 148.54(8) . . . . ?
B4 B7 B11 B1 1.33(10) . . . . ?
B6 B7 B11 B1 38.20(7) . . . . ?
B10 B7 B11 B1 -100.83(8) . . . . ?
B8 B7 B11 B1 -64.00(9) . . . . ?
N13 B7 B11 B6 110.35(9) . . . . ?
B4 B7 B11 B6 -36.87(7) . . . . ?
B10 B7 B11 B6 -139.03(8) . . . . ?
B8 B7 B11 B6 -102.20(8) . . . . ?
N13 B7 B11 B10 -110.63(9) . . . . ?
B4 B7 B11 B10 102.16(8) . . . . ?
B6 B7 B11 B10 139.03(8) . . . . ?
B8 B7 B11 B10 36.83(7) . . . . ?
B7 B6 B11 B12 -98.92(8) . . . . ?
B1 B6 B11 B12 37.56(7) . . . . ?
B5 B6 B11 B12 0.01(10) . . . . ?
B4 B6 B11 B12 -62.99(9) . . . . ?
B7 B6 B11 B1 -136.48(8) . . . . ?
B5 B6 B11 B1 -37.55(7) . . . . ?
B4 B6 B11 B1 -100.55(8) . . . . ?
B1 B6 B11 B7 136.48(8) . . . . ?
B5 B6 B11 B7 98.92(8) . . . . ?
B4 B6 B11 B7 35.93(7) . . . . ?
B7 B6 B11 B10 -36.31(7) . . . . ?
B1 B6 B11 B10 100.17(8) . . . . ?
B5 B6 B11 B10 62.61(9) . . . . ?
B4 B6 B11 B10 -0.38(10) . . . . ?
C27 C2 B3 B8 -149.43(8) . . . . ?
B5 C2 B3 B8 102.48(8) . . . . ?
B1 C2 B3 B8 65.78(9) . . . . ?
B9 C2 B3 B8 -39.25(7) . . . . ?
B12 C2 B3 B8 -2.70(10) . . . . ?
C27 C2 B3 B4 147.35(8) . . . . ?
B5 C2 B3 B4 39.26(7) . . . . ?
B1 C2 B3 B4 2.56(10) . . . . ?
B9 C2 B3 B4 -102.47(8) . . . . ?
B12 C2 B3 B4 -65.92(9) . . . . ?
C27 C2 B3 B5 108.09(9) . . . . ?
B1 C2 B3 B5 -36.69(8) . . . . ?
B9 C2 B3 B5 -141.73(8) . . . . ?
B12 C2 B3 B5 -105.17(8) . . . . ?
C27 C2 B3 B9 -110.18(9) . . . . ?
B5 C2 B3 B9 141.73(8) . . . . ?
B1 C2 B3 B9 105.03(8) . . . . ?
B12 C2 B3 B9 36.56(8) . . . . ?
B5 B4 B3 C2 -38.74(7) . . . . ?
B7 B4 B3 C2 61.34(9) . . . . ?
B6 B4 B3 C2 -1.42(10) . . . . ?
B8 B4 B3 C2 99.38(8) . . . . ?
B5 B4 B3 B8 -138.12(8) . . . . ?
B7 B4 B3 B8 -38.04(7) . . . . ?
B6 B4 B3 B8 -100.80(8) . . . . ?
B7 B4 B3 B5 100.08(8) . . . . ?
B6 B4 B3 B5 37.33(7) . . . . ?
B8 B4 B3 B5 138.12(8) . . . . ?
B5 B4 B3 B9 -100.18(8) . . . . ?
B7 B4 B3 B9 -0.10(9) . . . . ?
B6 B4 B3 B9 -62.85(9) . . . . ?
B8 B4 B3 B9 37.95(7) . . . . ?
B4 B5 B3 C2 134.92(8) . . . . ?
B6 B5 B3 C2 96.96(8) . . . . ?
B1 B5 B3 C2 33.67(7) . . . . ?
C2 B5 B3 B8 -97.04(8) . . . . ?
B4 B5 B3 B8 37.88(7) . . . . ?
B6 B5 B3 B8 -0.08(10) . . . . ?
B1 B5 B3 B8 -63.37(9) . . . . ?
C2 B5 B3 B4 -134.92(8) . . . . ?
B6 B5 B3 B4 -37.96(7) . . . . ?
B1 B5 B3 B4 -101.25(8) . . . . ?
C2 B5 B3 B9 -33.73(7) . . . . ?
B4 B5 B3 B9 101.19(8) . . . . ?
B6 B5 B3 B9 63.23(9) . . . . ?
B1 B5 B3 B9 -0.06(10) . . . . ?
N13 B7 B8 B3 -148.64(8) . . . . ?
B4 B7 B8 B3 -37.94(7) . . . . ?
B6 B7 B8 B3 -0.65(10) . . . . ?
B10 B7 B8 B3 101.14(8) . . . . ?
B11 B7 B8 B3 64.34(10) . . . . ?
N13 B7 B8 B9 148.30(8) . . . . ?
B4 B7 B8 B9 -101.00(8) . . . . ?
B6 B7 B8 B9 -63.71(10) . . . . ?
B10 B7 B8 B9 38.08(7) . . . . ?
B11 B7 B8 B9 1.28(10) . . . . ?
N13 B7 B8 B10 110.21(10) . . . . ?
B4 B7 B8 B10 -139.09(8) . . . . ?
B6 B7 B8 B10 -101.80(8) . . . . ?
B11 B7 B8 B10 -36.80(7) . . . . ?
N13 B7 B8 B4 -110.70(10) . . . . ?
B6 B7 B8 B4 37.29(7) . . . . ?
B10 B7 B8 B4 139.09(8) . . . . ?
B11 B7 B8 B4 102.29(8) . . . . ?
C2 B3 B8 B7 -61.02(9) . . . . ?
B4 B3 B8 B7 37.83(7) . . . . ?
B5 B3 B8 B7 0.44(10) . . . . ?
B9 B3 B8 B7 -99.69(8) . . . . ?
C2 B3 B8 B9 38.68(7) . . . . ?
B4 B3 B8 B9 137.53(8) . . . . ?
B5 B3 B8 B9 100.14(8) . . . . ?
C2 B3 B8 B10 1.55(9) . . . . ?
B4 B3 B8 B10 100.39(8) . . . . ?
B5 B3 B8 B10 63.00(9) . . . . ?
B9 B3 B8 B10 -37.13(7) . . . . ?
C2 B3 B8 B4 -98.85(8) . . . . ?
B5 B3 B8 B4 -37.39(7) . . . . ?
B9 B3 B8 B4 -137.53(8) . . . . ?
B5 B4 B8 B7 -99.41(8) . . . . ?
B3 B4 B8 B7 -136.89(8) . . . . ?
B6 B4 B8 B7 -36.27(7) . . . . ?
B5 B4 B8 B3 37.48(7) . . . . ?
B7 B4 B8 B3 136.89(8) . . . . ?
B6 B4 B8 B3 100.62(8) . . . . ?
B5 B4 B8 B9 -0.44(10) . . . . ?
B7 B4 B8 B9 98.97(9) . . . . ?
B3 B4 B8 B9 -37.92(7) . . . . ?
B6 B4 B8 B9 62.70(9) . . . . ?
B5 B4 B8 B10 -63.11(9) . . . . ?
B7 B4 B8 B10 36.30(7) . . . . ?
B3 B4 B8 B10 -100.59(8) . . . . ?
B6 B4 B8 B10 0.03(10) . . . . ?
C27 C2 B12 B10 151.16(8) . . . . ?
B5 C2 B12 B10 -65.91(9) . . . . ?
B1 C2 B12 B10 -102.83(8) . . . . ?
B9 C2 B12 B10 39.27(7) . . . . ?
B3 C2 B12 B10 2.70(10) . . . . ?
C27 C2 B12 B11 -145.35(8) . . . . ?
B5 C2 B12 B11 -2.42(10) . . . . ?
B1 C2 B12 B11 -39.34(7) . . . . ?
B9 C2 B12 B11 102.76(8) . . . . ?
B3 C2 B12 B11 66.19(10) . . . . ?
C27 C2 B12 B1 -106.01(9) . . . . ?
B5 C2 B12 B1 36.91(7) . . . . ?
B9 C2 B12 B1 142.10(8) . . . . ?
B3 C2 B12 B1 105.53(8) . . . . ?
C27 C2 B12 B9 111.89(9) . . . . ?
B5 C2 B12 B9 -105.18(8) . . . . ?
B1 C2 B12 B9 -142.10(8) . . . . ?
B3 C2 B12 B9 -36.57(7) . . . . ?
B1 B11 B12 C2 38.72(7) . . . . ?
B7 B11 B12 C2 -61.01(9) . . . . ?
B6 B11 B12 C2 1.39(10) . . . . ?
B10 B11 B12 C2 -99.03(8) . . . . ?
B1 B11 B12 B10 137.76(8) . . . . ?
B7 B11 B12 B10 38.03(7) . . . . ?
B6 B11 B12 B10 100.42(8) . . . . ?
B7 B11 B12 B1 -99.73(8) . . . . ?
B6 B11 B12 B1 -37.34(7) . . . . ?
B10 B11 B12 B1 -137.76(8) . . . . ?
B1 B11 B12 B9 100.34(8) . . . . ?
B7 B11 B12 B9 0.60(10) . . . . ?
B6 B11 B12 B9 63.00(10) . . . . ?
B10 B11 B12 B9 -37.42(8) . . . . ?
B6 B1 B12 C2 -97.16(8) . . . . ?
B11 B1 B12 C2 -135.20(8) . . . . ?
B5 B1 B12 C2 -33.83(7) . . . . ?
C2 B1 B12 B10 96.86(9) . . . . ?
B6 B1 B12 B10 -0.30(11) . . . . ?
B11 B1 B12 B10 -38.33(8) . . . . ?
B5 B1 B12 B10 63.03(10) . . . . ?
C2 B1 B12 B11 135.20(8) . . . . ?
B6 B1 B12 B11 38.04(7) . . . . ?
B5 B1 B12 B11 101.37(8) . . . . ?
C2 B1 B12 B9 33.47(7) . . . . ?
B6 B1 B12 B9 -63.69(9) . . . . ?
B11 B1 B12 B9 -101.73(8) . . . . ?
B5 B1 B12 B9 -0.36(10) . . . . ?
C2 B12 B10 B9 -38.70(7) . . . . ?
B11 B12 B10 B9 -138.28(8) . . . . ?
B1 B12 B10 B9 -100.35(9) . . . . ?
C2 B12 B10 B7 61.28(10) . . . . ?
B11 B12 B10 B7 -38.30(7) . . . . ?
B1 B12 B10 B7 -0.36(11) . . . . ?
B9 B12 B10 B7 99.98(9) . . . . ?
C2 B12 B10 B8 -1.56(10) . . . . ?
B11 B12 B10 B8 -101.14(8) . . . . ?
B1 B12 B10 B8 -63.20(10) . . . . ?
B9 B12 B10 B8 37.14(7) . . . . ?
C2 B12 B10 B11 99.58(8) . . . . ?
B1 B12 B10 B11 37.94(7) . . . . ?
B9 B12 B10 B11 138.28(8) . . . . ?
N13 B7 B10 B12 147.55(8) . . . . ?
B4 B7 B10 B12 -64.16(10) . . . . ?
B6 B7 B10 B12 0.89(11) . . . . ?
B8 B7 B10 B12 -101.65(9) . . . . ?
B11 B7 B10 B12 38.21(8) . . . . ?
N13 B7 B10 B9 -149.07(8) . . . . ?
B4 B7 B10 B9 -0.78(10) . . . . ?
B6 B7 B10 B9 64.27(10) . . . . ?
B8 B7 B10 B9 -38.27(7) . . . . ?
B11 B7 B10 B9 101.59(8) . . . . ?
N13 B7 B10 B8 -110.80(9) . . . . ?
B4 B7 B10 B8 37.49(7) . . . . ?
B6 B7 B10 B8 102.54(8) . . . . ?
B11 B7 B10 B8 139.86(8) . . . . ?
N13 B7 B10 B11 109.34(9) . . . . ?
B4 B7 B10 B11 -102.38(8) . . . . ?
B6 B7 B10 B11 -37.32(7) . . . . ?
B8 B7 B10 B11 -139.86(8) . . . . ?
B7 B8 B10 B12 99.12(8) . . . . ?
B3 B8 B10 B12 0.01(10) . . . . ?
B9 B8 B10 B12 -37.46(7) . . . . ?
B4 B8 B10 B12 62.88(9) . . . . ?
B7 B8 B10 B9 136.58(8) . . . . ?
B3 B8 B10 B9 37.47(7) . . . . ?
B4 B8 B10 B9 100.34(8) . . . . ?
B3 B8 B10 B7 -99.11(8) . . . . ?
B9 B8 B10 B7 -136.58(8) . . . . ?
B4 B8 B10 B7 -36.24(7) . . . . ?
B7 B8 B10 B11 35.97(7) . . . . ?
B3 B8 B10 B11 -63.15(9) . . . . ?
B9 B8 B10 B11 -100.62(8) . . . . ?
B4 B8 B10 B11 -0.27(10) . . . . ?
B1 B11 B10 B12 -37.60(7) . . . . ?
B7 B11 B10 B12 -136.63(8) . . . . ?
B6 B11 B10 B12 -100.32(8) . . . . ?
B12 B11 B10 B9 37.51(8) . . . . ?
B1 B11 B10 B9 -0.09(10) . . . . ?
B7 B11 B10 B9 -99.12(9) . . . . ?
B6 B11 B10 B9 -62.81(10) . . . . ?
B12 B11 B10 B7 136.63(8) . . . . ?
B1 B11 B10 B7 99.03(8) . . . . ?
B6 B11 B10 B7 36.31(7) . . . . ?
B12 B11 B10 B8 100.72(8) . . . . ?
B1 B11 B10 B8 63.12(9) . . . . ?
B7 B11 B10 B8 -35.91(7) . . . . ?
B6 B11 B10 B8 0.40(10) . . . . ?
C27 C2 B9 B10 -145.30(9) . . . . ?
B5 C2 B9 B10 66.00(10) . . . . ?
B1 C2 B9 B10 -2.98(11) . . . . ?
B3 C2 B9 B10 102.68(8) . . . . ?
B12 C2 B9 B10 -39.23(7) . . . . ?
C27 C2 B9 B8 151.32(9) . . . . ?
B5 C2 B9 B8 2.61(11) . . . . ?
B1 C2 B9 B8 -66.36(10) . . . . ?
B3 C2 B9 B8 39.30(7) . . . . ?
B12 C2 B9 B8 -102.62(8) . . . . ?
C27 C2 B9 B12 -106.06(10) . . . . ?
B5 C2 B9 B12 105.23(8) . . . . ?
B1 C2 B9 B12 36.25(8) . . . . ?
B3 C2 B9 B12 141.92(8) . . . . ?
C27 C2 B9 B3 112.02(10) . . . . ?
B5 C2 B9 B3 -36.69(7) . . . . ?
B1 C2 B9 B3 -105.66(8) . . . . ?
B12 C2 B9 B3 -141.92(8) . . . . ?
B12 B10 B9 C2 38.93(7) . . . . ?
B7 B10 B9 C2 -61.19(10) . . . . ?
B8 B10 B9 C2 -99.44(8) . . . . ?
B11 B10 B9 C2 1.77(10) . . . . ?
B12 B10 B9 B8 138.36(8) . . . . ?
B7 B10 B9 B8 38.25(7) . . . . ?
B11 B10 B9 B8 101.21(8) . . . . ?
B7 B10 B9 B12 -100.11(8) . . . . ?
B8 B10 B9 B12 -138.36(8) . . . . ?
B11 B10 B9 B12 -37.15(7) . . . . ?
B12 B10 B9 B3 100.82(8) . . . . ?
B7 B10 B9 B3 0.71(10) . . . . ?
B8 B10 B9 B3 -37.54(7) . . . . ?
B11 B10 B9 B3 63.67(10) . . . . ?
B7 B8 B9 C2 61.11(10) . . . . ?
B3 B8 B9 C2 -38.88(7) . . . . ?
B10 B8 B9 C2 99.22(8) . . . . ?
B4 B8 B9 C2 -1.23(10) . . . . ?
B7 B8 B9 B10 -38.11(7) . . . . ?
B3 B8 B9 B10 -138.10(8) . . . . ?
B4 B8 B9 B10 -100.46(8) . . . . ?
B7 B8 B9 B12 -0.88(10) . . . . ?
B3 B8 B9 B12 -100.87(8) . . . . ?
B10 B8 B9 B12 37.23(7) . . . . ?
B4 B8 B9 B12 -63.22(10) . . . . ?
B7 B8 B9 B3 99.99(8) . . . . ?
B10 B8 B9 B3 138.10(8) . . . . ?
B4 B8 B9 B3 37.65(7) . . . . ?
B10 B12 B9 C2 -135.07(8) . . . . ?
B11 B12 B9 C2 -97.16(8) . . . . ?
B1 B12 B9 C2 -33.52(7) . . . . ?
C2 B12 B9 B10 135.07(8) . . . . ?
B11 B12 B9 B10 37.91(7) . . . . ?
B1 B12 B9 B10 101.55(8) . . . . ?
C2 B12 B9 B8 97.33(8) . . . . ?
B10 B12 B9 B8 -37.73(7) . . . . ?
B11 B12 B9 B8 0.17(11) . . . . ?
B1 B12 B9 B8 63.82(10) . . . . ?
C2 B12 B9 B3 33.84(7) . . . . ?
B10 B12 B9 B3 -101.22(8) . . . . ?
B11 B12 B9 B3 -63.32(10) . . . . ?
B1 B12 B9 B3 0.33(10) . . . . ?
B8 B3 B9 C2 135.12(8) . . . . ?
B4 B3 B9 C2 96.78(8) . . . . ?
B5 B3 B9 C2 33.70(7) . . . . ?
C2 B3 B9 B10 -97.16(8) . . . . ?
B8 B3 B9 B10 37.96(7) . . . . ?
B4 B3 B9 B10 -0.39(10) . . . . ?
B5 B3 B9 B10 -63.46(9) . . . . ?
C2 B3 B9 B8 -135.13(8) . . . . ?
B4 B3 B9 B8 -38.35(7) . . . . ?
B5 B3 B9 B8 -101.42(8) . . . . ?
C2 B3 B9 B12 -33.87(7) . . . . ?
B8 B3 B9 B12 101.26(8) . . . . ?
B4 B3 B9 B12 62.91(9) . . . . ?
B5 B3 B9 B12 -0.16(10) . . . . ?
